data_9017295
loop_
_publ_author_name
'Thewalt, U.'
'Bugg, C. E.'

_publ_section_title
;
 Crystal structure of calcium chloride tetrahydrate
;
_journal_name_full 'Acta Crystallographica, Section B'
_journal_page_first 615
_journal_page_last 617
_journal_volume 29
_journal_year 1973
_chemical_compound_source Synthetic
_chemical_formula_sum 'Ca Cl2 O4'
_chemical_name_mineral Ghiaraite
_space_group_IT_number 2
_space_group_name_Hall '-P 1'
_space_group_name_H-M_alt 'P -1'
_symmetry_space_group_name_H-M 'P -1'
_cell_angle_alpha 97.77
_cell_angle_beta 93.52
_cell_angle_gamma 110.56
_cell_length_a 6.593
_cell_length_b 6.364
_cell_length_c 8.557
_cell_formula_units_Z 2
_cell_volume 330.776
_database_code_amcsd 0020228
_exptl_crystal_density_diffrn 1.757
_cod_data_source_file inputs/fixed/downloads/10/10914.cif
_cod_data_source_block 10914
_cod_database_code 9017295

loop_
_space_group_symop_operation_xyz
x,y,z
-x,-y,-z

loop_
_atom_site_aniso_label
_atom_site_aniso_U_11
_atom_site_aniso_U_22
_atom_site_aniso_U_33
_atom_site_aniso_U_12
_atom_site_aniso_U_13
_atom_site_aniso_U_23
Ca 0.02323 0.01836 0.02981 0.00182 0.00105 -0.00351
Cl1 0.02818 0.02238 0.02370 0.00493 0.00418 -0.00050
Cl2 0.02399 0.02220 0.02658 -0.00274 0.00209 -0.00251
O1 0.02685 0.02342 0.03915 0.00146 0.00261 -0.00551
O2 0.03446 0.02238 0.03268 0.00784 -0.00183 0.00175
O3 0.03256 0.02884 0.02837 -0.00438 0.00837 -0.00601
O4 0.03503 0.02692 0.02909 0.01040 0.00105 -0.00226

loop_
_atom_site_label
_atom_site_fract_x
_atom_site_fract_y
_atom_site_fract_z
Ca 0.11880 -0.01400 0.26150
Cl1 0.29100 -0.27770 0.05040
Cl2 -0.24950 -0.23930 0.41300
O1 -0.18230 -0.18710 0.04340
O2 -0.01520 0.28950 0.27150
O3 0.47880 0.24090 0.26630
O4 0.24930 -0.25090 0.41540

loop_
_cod_related_entry_id
_cod_related_entry_database
_cod_related_entry_code
1 AMCSD 0020228
